data_1545662
loop_
_publ_author_name
'Xiao, Zheming'
'Li, Yayue'
'Gao, Shuanhu'

_publ_section_title
;
 Total Synthesis and Structural Determination of the Dimeric
 Tetrahydroxanthone Ascherxanthone A.
;
_journal_issue 7
_journal_name_full 'Organic letters'
_journal_page_first 1834
_journal_page_last 1837
_journal_paper_doi 10.1021/acs.orglett.7b00592
_journal_volume 19
_journal_year 2017
_chemical_formula_sum 'C32 H34 O10'
_chemical_formula_weight 578.59
_chemical_name_systematic
; 
 ? 
;
_space_group_IT_number 19
_symmetry_cell_setting orthorhombic
_symmetry_space_group_name_Hall 'P 2ac 2ab'
_symmetry_space_group_name_H-M 'P 21 21 21'
_atom_sites_solution_hydrogens geom
_atom_sites_solution_primary direct
_atom_sites_solution_secondary difmap
_audit_creation_method SHELXL-97
_cell_angle_alpha 90.00
_cell_angle_beta 90.00
_cell_angle_gamma 90.00
_cell_formula_units_Z 4
_cell_length_a 7.1873(4)
_cell_length_b 16.9756(10)
_cell_length_c 26.5949(16)
_cell_measurement_reflns_used 4897
_cell_measurement_temperature 296(2)
_cell_measurement_theta_max 20.39
_cell_measurement_theta_min 2.59
_cell_volume 3244.8(3)
_computing_structure_refinement 'SHELXL-97 (Sheldrick, 2008)'
_computing_structure_solution 'SHELXS-97 (Sheldrick, 2008)'
_diffrn_ambient_temperature 296(2)
_diffrn_measured_fraction_theta_full 0.998
_diffrn_measured_fraction_theta_max 0.998
_diffrn_measurement_device_type 'Bruker Apex II CCD'
_diffrn_radiation_monochromator graphite
_diffrn_radiation_source 'fine-focus sealed tube'
_diffrn_radiation_type MoK\a
_diffrn_radiation_wavelength 0.71073
_diffrn_reflns_av_R_equivalents 0.0816
_diffrn_reflns_av_sigmaI/netI 0.0557
_diffrn_reflns_limit_h_max 8
_diffrn_reflns_limit_h_min -8
_diffrn_reflns_limit_k_max 19
_diffrn_reflns_limit_k_min -20
_diffrn_reflns_limit_l_max 31
_diffrn_reflns_limit_l_min -31
_diffrn_reflns_number 37404
_diffrn_reflns_theta_full 25.00
_diffrn_reflns_theta_max 25.00
_diffrn_reflns_theta_min 1.53
_exptl_absorpt_coefficient_mu 0.088
_exptl_absorpt_correction_T_max 0.9809
_exptl_absorpt_correction_T_min 0.9606
_exptl_absorpt_correction_type multi-scan
_exptl_absorpt_process_details sadabs
_exptl_crystal_colour yellow
_exptl_crystal_density_diffrn 1.184
_exptl_crystal_density_method 'not measured'
_exptl_crystal_description block
_exptl_crystal_F_000 1224
_exptl_crystal_size_max 0.46
_exptl_crystal_size_mid 0.32
_exptl_crystal_size_min 0.22
_platon_squeeze_details
;
;
_refine_diff_density_max 0.223
_refine_diff_density_min -0.217
_refine_diff_density_rms 0.062
_refine_ls_abs_structure_details 'Flack H D (1983), Acta Cryst. A39, 876-881'
_refine_ls_abs_structure_Flack 1.8(18)
_refine_ls_extinction_coef 0.0023(9)
_refine_ls_extinction_expression Fc^*^=kFc[1+0.001xFc^2^\l^3^/sin(2\q)]^-1/4^
_refine_ls_extinction_method SHELXL
_refine_ls_goodness_of_fit_ref 0.994
_refine_ls_hydrogen_treatment mixed
_refine_ls_matrix_type full
_refine_ls_number_parameters 380
_refine_ls_number_reflns 5732
_refine_ls_number_restraints 1
_refine_ls_restrained_S_all 0.994
_refine_ls_R_factor_all 0.1041
_refine_ls_R_factor_gt 0.0702
_refine_ls_shift/su_max 0.000
_refine_ls_shift/su_mean 0.000
_refine_ls_structure_factor_coef Fsqd
_refine_ls_weighting_details 'calc w=1/[\s^2^(Fo^2^)+(0.1211P)^2^+0.0000P] where P=(Fo^2^+2Fc^2^)/3'
_refine_ls_weighting_scheme calc
_refine_ls_wR_factor_gt 0.1814
_refine_ls_wR_factor_ref 0.1994
_reflns_number_gt 3627
_reflns_number_total 5732
_reflns_threshold_expression >2sigma(I)
_cod_data_source_file ol7b00592_si_006.cif
_cod_data_source_block z
_cod_depositor_comments
;
The following automatic conversions were performed:

'_symmetry_cell_setting' value 'Orthorhombic' changed to
'orthorhombic' according to
/home/data/users/saulius/crontab/automatic-downloads/rss-feeds/ACS/lib/dictionaries/cif_core.dic
dictionary named 'cif_core.dic' version 2.4.2 from 2011-04-26.

Automatic conversion script
Id: cif_fix_values 4973 2017-02-22 13:04:09Z antanas 

 Adding full bibliography for 1545661--1545663.cif.
;
_cod_original_sg_symbol_H-M P2(1)2(1)2(1)
_cod_database_code 1545662

loop_
_symmetry_equiv_pos_as_xyz
'x, y, z'
'-x+1/2, -y, z+1/2'
'-x, y+1/2, -z+1/2'
'x+1/2, -y+1/2, -z'

loop_
_atom_site_label
_atom_site_type_symbol
_atom_site_fract_x
_atom_site_fract_y
_atom_site_fract_z
_atom_site_U_iso_or_equiv
_atom_site_adp_type
_atom_site_occupancy
_atom_site_symmetry_multiplicity
_atom_site_calc_flag
_atom_site_refinement_flags
O1 O 0.1385(4) 0.42320(16) 0.07604(11) 0.0574(8) Uani 1 1 d .
O2 O 0.5861(5) 0.50698(17) 0.15518(14) 0.0728(9) Uani 1 1 d .
O3 O 0.4181(4) 0.64009(17) 0.16454(12) 0.0661(8) Uani 1 1 d .
H3A H 0.5012 0.6074 0.1680 0.099 Uiso 1 1 calc R
O4 O 0.1069(4) 0.26106(17) 0.05372(13) 0.0714(9) Uani 1 1 d .
H4A H 0.0590 0.2768 0.0276 0.107 Uiso 1 1 calc R
O5 O 0.4449(5) 0.18216(19) 0.03805(14) 0.0804(10) Uani 1 1 d .
O6 O 0.1077(4) 0.98168(15) 0.16841(11) 0.0582(8) Uani 1 1 d .
O7 O -0.1304(5) 0.71958(17) 0.19118(13) 0.0710(9) Uani 1 1 d .
H7A H -0.2106 0.7444 0.2063 0.107 Uiso 1 1 calc R
O8 O -0.3044(5) 0.84066(19) 0.22605(14) 0.0791(11) Uani 1 1 d .
O9 O 0.1216(5) 1.14263(19) 0.19462(16) 0.0912(12) Uani 1 1 d .
H9A H 0.1278 1.1627 0.2226 0.137 Uiso 1 1 calc R
O10 O -0.2108(5) 1.21631(18) 0.20060(14) 0.0812(10) Uani 1 1 d .
C1 C 0.4448(6) 0.4002(2) 0.11216(15) 0.0479(9) Uani 1 1 d U
C2 C 0.5996(7) 0.3601(3) 0.10464(18) 0.0633(12) Uani 1 1 d .
H2A H 0.7106 0.3839 0.1142 0.076 Uiso 1 1 calc R
C3 C 0.6113(6) 0.2822(3) 0.0829(2) 0.0693(13) Uani 1 1 d .
H3B H 0.6918 0.2500 0.1037 0.083 Uiso 1 1 calc R
H3C H 0.6687 0.2863 0.0500 0.083 Uiso 1 1 calc R
C4 C 0.4260(6) 0.2411(2) 0.07737(18) 0.0613(12) Uani 1 1 d .
H4B H 0.3905 0.2160 0.1092 0.074 Uiso 1 1 calc R
C5 C 0.2791(6) 0.3010(3) 0.06156(18) 0.0640(12) Uani 1 1 d .
H5A H 0.3179 0.3251 0.0297 0.077 Uiso 1 1 calc R
C6 C 0.2631(6) 0.3647(2) 0.10055(16) 0.0520(10) Uani 1 1 d U
C7 C 0.1375(6) 0.4980(2) 0.09436(15) 0.0495(10) Uani 1 1 d .
C8 C -0.0089(6) 0.5437(3) 0.07997(18) 0.0615(12) Uani 1 1 d .
H8A H -0.1042 0.5226 0.0605 0.074 Uiso 1 1 calc R
C9 C -0.0142(6) 0.6240(3) 0.09511(19) 0.0606(12) Uani 1 1 d .
C10 C 0.1287(6) 0.6559(2) 0.12378(17) 0.0553(11) Uani 1 1 d .
C11 C 0.2759(6) 0.6078(2) 0.13730(15) 0.0505(10) Uani 1 1 d .
C12 C 0.2852(5) 0.5293(2) 0.12295(15) 0.0474(10) Uani 1 1 d .
C13 C 0.4494(6) 0.4804(2) 0.13239(15) 0.0488(10) Uani 1 1 d .
C14 C 0.1248(6) 0.7417(2) 0.13774(16) 0.0530(10) Uani 1 1 d .
C15 C -0.0084(6) 0.7697(2) 0.17076(16) 0.0528(10) Uani 1 1 d .
C16 C -0.0193(5) 0.8514(2) 0.18316(14) 0.0454(10) Uani 1 1 d .
C17 C -0.1778(6) 0.8827(3) 0.20907(16) 0.0555(11) Uani 1 1 d .
C18 C -0.1920(6) 0.9697(2) 0.21092(16) 0.0520(10) Uani 1 1 d .
C19 C -0.3553(6) 1.0057(3) 0.21249(18) 0.0616(12) Uani 1 1 d .
H19A H -0.4601 0.9739 0.2155 0.074 Uiso 1 1 calc R
C20 C -0.3870(7) 1.0921(3) 0.2099(2) 0.0799(15) Uani 1 1 d .
H20A H -0.4773 1.1076 0.2351 0.096 Uiso 1 1 calc R
H20B H -0.4364 1.1059 0.1771 0.096 Uiso 1 1 calc R
C21 C -0.2013(6) 1.1367(3) 0.21890(19) 0.0622(12) Uani 1 1 d .
H21A H -0.1726 1.1370 0.2549 0.075 Uiso 1 1 calc R
C22 C -0.0445(7) 1.0991(2) 0.19060(19) 0.0616(12) Uani 1 1 d .
H22A H -0.0794 1.0978 0.1550 0.074 Uiso 1 1 calc R
C23 C -0.0098(6) 1.0139(3) 0.20731(16) 0.0536(11) Uani 1 1 d .
C24 C 0.1076(6) 0.9034(2) 0.16209(17) 0.0552(11) Uani 1 1 d .
C25 C 0.2450(7) 0.8754(2) 0.1289(2) 0.0664(13) Uani 1 1 d .
H25A H 0.3318 0.9099 0.1151 0.080 Uiso 1 1 calc R
C26 C 0.2499(7) 0.7948(3) 0.11654(19) 0.0672(13) Uani 1 1 d .
C27 C 0.1608(7) 0.3374(3) 0.14822(17) 0.0643(12) Uani 1 1 d .
H27A H 0.1567 0.3799 0.1721 0.096 Uiso 1 1 calc R
H27B H 0.2256 0.2935 0.1627 0.096 Uiso 1 1 calc R
H27C H 0.0363 0.3219 0.1397 0.096 Uiso 1 1 calc R
C28 C -0.1698(8) 0.6747(3) 0.0751(2) 0.0933(18) Uani 1 1 d .
H28A H -0.1572 0.7272 0.0881 0.140 Uiso 1 1 calc R
H28B H -0.2872 0.6531 0.0855 0.140 Uiso 1 1 calc R
H28C H -0.1642 0.6759 0.0391 0.140 Uiso 1 1 calc R
C29 C 0.0913(7) 1.0112(3) 0.25688(17) 0.0691(13) Uani 1 1 d .
H29A H 0.1107 0.9574 0.2665 0.104 Uiso 1 1 calc R
H29B H 0.0184 1.0374 0.2821 0.104 Uiso 1 1 calc R
H29C H 0.2094 1.0372 0.2536 0.104 Uiso 1 1 calc R
C30 C 0.3877(9) 0.7690(3) 0.0758(3) 0.111(2) Uani 1 1 d .
H30A H 0.4625 0.8132 0.0659 0.166 Uiso 1 1 calc R
H30B H 0.3205 0.7495 0.0473 0.166 Uiso 1 1 calc R
H30C H 0.4666 0.7282 0.0889 0.166 Uiso 1 1 calc R
C31 C -0.3372(7) 1.2648(3) 0.2270(2) 0.0803(15) Uani 1 1 d .
H31A H -0.3377 1.3165 0.2124 0.120 Uiso 1 1 calc R
H31B H -0.2999 1.2683 0.2616 0.120 Uiso 1 1 calc R
H31C H -0.4597 1.2425 0.2250 0.120 Uiso 1 1 calc R
C32 C 0.3432(11) 0.1125(4) 0.0445(4) 0.136(3) Uani 1 1 d .
H32A H 0.3653 0.0780 0.0166 0.204 Uiso 1 1 calc R
H32B H 0.2130 0.1247 0.0465 0.204 Uiso 1 1 calc R
H32C H 0.3818 0.0871 0.0751 0.204 Uiso 1 1 calc R

loop_
_atom_site_aniso_label
_atom_site_aniso_U_11
_atom_site_aniso_U_22
_atom_site_aniso_U_33
_atom_site_aniso_U_23
_atom_site_aniso_U_13
_atom_site_aniso_U_12
O1 0.0516(16) 0.0482(17) 0.0725(19) -0.0020(14) -0.0147(14) 0.0097(14)
O2 0.0560(19) 0.0515(17) 0.111(2) -0.0019(17) -0.018(2) 0.0089(16)
O3 0.0620(19) 0.0552(18) 0.081(2) -0.0147(16) -0.0210(17) 0.0067(16)
O4 0.0503(17) 0.0538(18) 0.110(2) -0.0139(17) -0.0139(17) -0.0053(15)
O5 0.071(2) 0.063(2) 0.107(3) -0.0256(19) 0.007(2) 0.0208(18)
O6 0.0536(17) 0.0382(16) 0.083(2) -0.0008(14) 0.0186(16) 0.0076(14)
O7 0.064(2) 0.0493(18) 0.100(2) 0.0027(16) 0.0154(18) 0.0023(16)
O8 0.067(2) 0.059(2) 0.112(3) 0.0002(19) 0.044(2) -0.0086(17)
O9 0.074(2) 0.055(2) 0.144(3) -0.006(2) 0.033(2) -0.0070(19)
O10 0.092(3) 0.0515(19) 0.100(2) 0.0078(17) 0.019(2) 0.0218(19)
C1 0.0428(19) 0.044(2) 0.057(2) 0.0062(19) -0.0007(18) 0.0100(16)
C2 0.053(3) 0.054(3) 0.083(3) -0.008(2) -0.009(2) 0.011(2)
C3 0.049(3) 0.058(3) 0.101(3) -0.014(3) -0.001(3) 0.008(2)
C4 0.061(3) 0.050(2) 0.073(3) -0.019(2) -0.002(2) 0.019(2)
C5 0.063(3) 0.057(3) 0.072(3) 0.001(2) -0.007(2) 0.003(2)
C6 0.049(2) 0.049(2) 0.058(2) 0.007(2) -0.0009(19) 0.0039(18)
C7 0.050(2) 0.045(2) 0.053(2) 0.0006(18) -0.0001(19) 0.012(2)
C8 0.044(2) 0.060(3) 0.080(3) -0.013(2) -0.006(2) 0.009(2)
C9 0.048(3) 0.049(3) 0.085(3) -0.002(2) 0.004(2) 0.014(2)
C10 0.050(3) 0.042(2) 0.073(3) -0.006(2) 0.011(2) 0.001(2)
C11 0.055(3) 0.049(3) 0.047(2) -0.0019(19) -0.006(2) -0.004(2)
C12 0.041(2) 0.048(2) 0.053(2) 0.0027(19) -0.0031(18) 0.0072(18)
C13 0.039(2) 0.048(2) 0.060(2) -0.001(2) -0.0050(19) -0.0015(18)
C14 0.047(2) 0.044(2) 0.069(3) 0.005(2) -0.002(2) 0.004(2)
C15 0.046(2) 0.048(2) 0.065(3) 0.003(2) 0.005(2) 0.009(2)
C16 0.047(2) 0.038(2) 0.052(2) 0.0054(17) 0.0041(18) 0.0011(18)
C17 0.055(3) 0.049(3) 0.062(3) -0.010(2) 0.004(2) 0.001(2)
C18 0.048(3) 0.045(2) 0.063(3) -0.007(2) 0.005(2) -0.0074(19)
C19 0.041(2) 0.056(3) 0.088(3) -0.020(2) 0.011(2) 0.001(2)
C20 0.059(3) 0.062(3) 0.119(4) -0.014(3) -0.009(3) 0.012(3)
C21 0.065(3) 0.049(3) 0.073(3) 0.001(2) 0.005(2) 0.006(2)
C22 0.056(3) 0.042(2) 0.087(3) -0.001(2) 0.016(2) 0.008(2)
C23 0.040(2) 0.053(3) 0.068(3) 0.005(2) 0.008(2) 0.011(2)
C24 0.043(2) 0.053(3) 0.070(3) -0.001(2) 0.011(2) 0.002(2)
C25 0.052(3) 0.050(3) 0.097(3) -0.002(2) 0.024(3) 0.008(2)
C26 0.059(3) 0.055(3) 0.088(3) 0.012(2) 0.026(3) 0.014(2)
C27 0.067(3) 0.060(3) 0.066(3) 0.002(2) 0.014(2) 0.002(2)
C28 0.081(4) 0.092(4) 0.107(4) -0.014(3) -0.021(3) 0.034(3)
C29 0.065(3) 0.064(3) 0.079(3) -0.006(2) -0.008(3) 0.006(3)
C30 0.105(4) 0.066(3) 0.162(6) -0.004(4) 0.082(4) 0.028(3)
C31 0.072(3) 0.055(3) 0.113(4) -0.021(3) 0.003(3) 0.013(3)
C32 0.120(6) 0.068(4) 0.221(9) -0.037(5) 0.017(6) -0.015(4)

loop_
_atom_type_symbol
_atom_type_description
_atom_type_scat_dispersion_real
_atom_type_scat_dispersion_imag
_atom_type_scat_source
C C 0.0033 0.0016 'International Tables Vol C Tables 4.2.6.8 and 6.1.1.4'
H H 0.0000 0.0000 'International Tables Vol C Tables 4.2.6.8 and 6.1.1.4'
O O 0.0106 0.0060 'International Tables Vol C Tables 4.2.6.8 and 6.1.1.4'

loop_
_geom_angle_atom_site_label_1
_geom_angle_atom_site_label_2
_geom_angle_atom_site_label_3
_geom_angle
C7 O1 C6 118.0(3)
C11 O3 H3A 109.5
C5 O4 H4A 109.5
C32 O5 C4 116.3(5)
C24 O6 C23 117.8(3)
C15 O7 H7A 109.5
C22 O9 H9A 109.5
C31 O10 C21 114.2(4)
C2 C1 C13 121.1(4)
C2 C1 C6 120.3(4)
C13 C1 C6 118.6(3)
C1 C2 C3 125.6(4)
C1 C2 H2A 117.2
C3 C2 H2A 117.2
C2 C3 C4 114.2(4)
C2 C3 H3B 108.7
C4 C3 H3B 108.7
C2 C3 H3C 108.7
C4 C3 H3C 108.7
H3B C3 H3C 107.6
O5 C4 C3 107.8(4)
O5 C4 C5 109.0(4)
C3 C4 C5 109.2(4)
O5 C4 H4B 110.3
C3 C4 H4B 110.3
C5 C4 H4B 110.3
O4 C5 C6 112.1(4)
O4 C5 C4 108.9(4)
C6 C5 C4 110.0(4)
O4 C5 H5A 108.6
C6 C5 H5A 108.6
C4 C5 H5A 108.6
C1 C6 O1 110.7(3)
C1 C6 C5 111.8(4)
O1 C6 C5 102.9(3)
C1 C6 C27 112.0(4)
O1 C6 C27 105.9(3)
C5 C6 C27 112.9(4)
O1 C7 C8 115.8(4)
O1 C7 C12 122.8(3)
C8 C7 C12 121.3(4)
C7 C8 C9 119.1(4)
C7 C8 H8A 120.4
C9 C8 H8A 120.4
C10 C9 C8 120.6(4)
C10 C9 C28 121.3(4)
C8 C9 C28 117.8(4)
C11 C10 C9 118.5(4)
C11 C10 C14 121.5(4)
C9 C10 C14 120.0(4)
O3 C11 C10 118.2(3)
O3 C11 C12 119.6(4)
C10 C11 C12 122.1(4)
C11 C12 C7 118.3(4)
C11 C12 C13 122.4(4)
C7 C12 C13 119.0(3)
O2 C13 C1 122.4(4)
O2 C13 C12 121.1(4)
C1 C13 C12 116.5(4)
C15 C14 C26 118.7(4)
C15 C14 C10 120.2(4)
C26 C14 C10 121.0(4)
O7 C15 C14 119.5(4)
O7 C15 C16 119.3(4)
C14 C15 C16 121.3(4)
C24 C16 C15 119.2(4)
C24 C16 C17 118.7(4)
C15 C16 C17 121.0(4)
O8 C17 C16 123.0(4)
O8 C17 C18 120.7(4)
C16 C17 C18 116.1(4)
C19 C18 C17 121.5(4)
C19 C18 C23 122.6(4)
C17 C18 C23 115.7(4)
C18 C19 C20 126.2(4)
C18 C19 H19A 116.9
C20 C19 H19A 116.9
C19 C20 C21 110.0(4)
C19 C20 H20A 109.7
C21 C20 H20A 109.7
C19 C20 H20B 109.7
C21 C20 H20B 109.7
H20A C20 H20B 108.2
O10 C21 C22 105.4(4)
O10 C21 C20 111.4(4)
C22 C21 C20 111.2(4)
O10 C21 H21A 109.6
C22 C21 H21A 109.6
C20 C21 H21A 109.6
O9 C22 C21 112.1(4)
O9 C22 C23 109.6(4)
C21 C22 C23 112.2(4)
O9 C22 H22A 107.6
C21 C22 H22A 107.6
C23 C22 H22A 107.6
O6 C23 C29 109.5(3)
O6 C23 C18 111.3(3)
C29 C23 C18 110.3(4)
O6 C23 C22 104.2(3)
C29 C23 C22 111.2(4)
C18 C23 C22 110.3(3)
O6 C24 C16 125.5(4)
O6 C24 C25 114.4(4)
C16 C24 C25 120.0(4)
C26 C25 C24 119.5(4)
C26 C25 H25A 120.3
C24 C25 H25A 120.3
C14 C26 C25 121.3(4)
C14 C26 C30 121.2(4)
C25 C26 C30 117.3(4)
C6 C27 H27A 109.5
C6 C27 H27B 109.5
H27A C27 H27B 109.5
C6 C27 H27C 109.5
H27A C27 H27C 109.5
H27B C27 H27C 109.5
C9 C28 H28A 109.5
C9 C28 H28B 109.5
H28A C28 H28B 109.5
C9 C28 H28C 109.5
H28A C28 H28C 109.5
H28B C28 H28C 109.5
C23 C29 H29A 109.5
C23 C29 H29B 109.5
H29A C29 H29B 109.5
C23 C29 H29C 109.5
H29A C29 H29C 109.5
H29B C29 H29C 109.5
C26 C30 H30A 109.5
C26 C30 H30B 109.5
H30A C30 H30B 109.5
C26 C30 H30C 109.5
H30A C30 H30C 109.5
H30B C30 H30C 109.5
O10 C31 H31A 109.5
O10 C31 H31B 109.5
H31A C31 H31B 109.5
O10 C31 H31C 109.5
H31A C31 H31C 109.5
H31B C31 H31C 109.5
O5 C32 H32A 109.5
O5 C32 H32B 109.5
H32A C32 H32B 109.5
O5 C32 H32C 109.5
H32A C32 H32C 109.5
H32B C32 H32C 109.5

loop_
_geom_bond_atom_site_label_1
_geom_bond_atom_site_label_2
_geom_bond_distance
O1 C7 1.360(5)
O1 C6 1.488(5)
O2 C13 1.239(5)
O3 C11 1.368(5)
O3 H3A 0.8200
O4 C5 1.427(5)
O4 H4A 0.8200
O5 C32 1.401(7)
O5 C4 1.453(5)
O6 C24 1.339(5)
O6 C23 1.444(5)
O7 C15 1.337(5)
O7 H7A 0.8200
O8 C17 1.242(5)
O9 C22 1.408(6)
O9 H9A 0.8200
O10 C31 1.412(5)
O10 C21 1.439(5)
C1 C2 1.320(6)
C1 C13 1.464(5)
C1 C6 1.471(6)
C2 C3 1.446(6)
C2 H2A 0.9300
C3 C4 1.510(6)
C3 H3B 0.9700
C3 H3C 0.9700
C4 C5 1.526(6)
C4 H4B 0.9800
C5 C6 1.502(6)
C5 H5A 0.9800
C6 C27 1.537(6)
C7 C8 1.362(5)
C7 C12 1.410(6)
C8 C9 1.423(6)
C8 H8A 0.9300
C9 C10 1.389(6)
C9 C28 1.508(6)
C10 C11 1.384(6)
C10 C14 1.502(6)
C11 C12 1.387(5)
C12 C13 1.465(6)
C14 C15 1.384(6)
C14 C26 1.393(6)
C15 C16 1.427(6)
C16 C24 1.387(5)
C16 C17 1.434(6)
C17 C18 1.480(6)
C18 C19 1.325(6)
C18 C23 1.513(6)
C19 C20 1.486(6)
C19 H19A 0.9300
C20 C21 1.552(7)
C20 H20A 0.9700
C20 H20B 0.9700
C21 C22 1.498(6)
C21 H21A 0.9800
C22 C23 1.532(6)
C22 H22A 0.9800
C23 C29 1.506(6)
C24 C25 1.408(6)
C25 C26 1.407(6)
C25 H25A 0.9300
C26 C30 1.531(7)
C27 H27A 0.9600
C27 H27B 0.9600
C27 H27C 0.9600
C28 H28A 0.9600
C28 H28B 0.9600
C28 H28C 0.9600
C29 H29A 0.9600
C29 H29B 0.9600
C29 H29C 0.9600
C30 H30A 0.9600
C30 H30B 0.9600
C30 H30C 0.9600
C31 H31A 0.9600
C31 H31B 0.9600
C31 H31C 0.9600
C32 H32A 0.9600
C32 H32B 0.9600
C32 H32C 0.9600

loop_
_geom_torsion_atom_site_label_1
_geom_torsion_atom_site_label_2
_geom_torsion_atom_site_label_3
_geom_torsion_atom_site_label_4
_geom_torsion
C13 C1 C2 C3 -177.1(4)
C6 C1 C2 C3 3.2(7)
C1 C2 C3 C4 -10.9(7)
C32 O5 C4 C3 145.4(5)
C32 O5 C4 C5 -96.2(6)
C2 C3 C4 O5 156.7(4)
C2 C3 C4 C5 38.5(6)
O5 C4 C5 O4 59.3(5)
C3 C4 C5 O4 176.8(4)
O5 C4 C5 C6 -177.4(4)
C3 C4 C5 C6 -60.0(5)
C2 C1 C6 O1 -138.8(4)
C13 C1 C6 O1 41.6(5)
C2 C1 C6 C5 -24.6(6)
C13 C1 C6 C5 155.7(4)
C2 C1 C6 C27 103.2(5)
C13 C1 C6 C27 -76.4(5)
C7 O1 C6 C1 -41.5(5)
C7 O1 C6 C5 -161.1(3)
C7 O1 C6 C27 80.1(4)
O4 C5 C6 C1 174.2(3)
C4 C5 C6 C1 52.9(5)
O4 C5 C6 O1 -67.0(4)
C4 C5 C6 O1 171.7(3)
O4 C5 C6 C27 46.8(5)
C4 C5 C6 C27 -74.5(5)
C6 O1 C7 C8 -163.9(3)
C6 O1 C7 C12 21.2(6)
O1 C7 C8 C9 -176.3(4)
C12 C7 C8 C9 -1.4(6)
C7 C8 C9 C10 0.6(7)
C7 C8 C9 C28 175.1(4)
C8 C9 C10 C11 -0.1(7)
C28 C9 C10 C11 -174.4(4)
C8 C9 C10 C14 177.6(4)
C28 C9 C10 C14 3.3(7)
C9 C10 C11 O3 178.5(4)
C14 C10 C11 O3 0.9(6)
C9 C10 C11 C12 0.3(6)
C14 C10 C11 C12 -177.3(4)
O3 C11 C12 C7 -179.2(4)
C10 C11 C12 C7 -1.0(6)
O3 C11 C12 C13 -5.0(6)
C10 C11 C12 C13 173.2(4)
O1 C7 C12 C11 176.1(4)
C8 C7 C12 C11 1.6(6)
O1 C7 C12 C13 1.7(6)
C8 C7 C12 C13 -172.9(4)
C2 C1 C13 O2 -19.1(7)
C6 C1 C13 O2 160.6(4)
C2 C1 C13 C12 159.0(4)
C6 C1 C13 C12 -21.3(5)
C11 C12 C13 O2 2.2(6)
C7 C12 C13 O2 176.4(4)
C11 C12 C13 C1 -176.0(4)
C7 C12 C13 C1 -1.8(6)
C11 C10 C14 C15 -114.4(5)
C9 C10 C14 C15 68.0(6)
C11 C10 C14 C26 67.9(6)
C9 C10 C14 C26 -109.7(5)
C26 C14 C15 O7 179.6(4)
C10 C14 C15 O7 1.8(6)
C26 C14 C15 C16 0.1(6)
C10 C14 C15 C16 -177.7(4)
O7 C15 C16 C24 179.8(4)
C14 C15 C16 C24 -0.7(6)
O7 C15 C16 C17 -12.0(6)
C14 C15 C16 C17 167.5(4)
C24 C16 C17 O8 175.0(4)
C15 C16 C17 O8 6.8(7)
C24 C16 C17 C18 0.1(6)
C15 C16 C17 C18 -168.1(4)
O8 C17 C18 C19 -25.3(7)
C16 C17 C18 C19 149.7(4)
O8 C17 C18 C23 158.7(4)
C16 C17 C18 C23 -26.3(5)
C17 C18 C19 C20 -174.2(5)
C23 C18 C19 C20 1.5(8)
C18 C19 C20 C21 -14.7(7)
C31 O10 C21 C22 -173.0(4)
C31 O10 C21 C20 66.3(5)
C19 C20 C21 O10 160.8(4)
C19 C20 C21 C22 43.5(6)
O10 C21 C22 O9 53.8(5)
C20 C21 C22 O9 174.6(4)
O10 C21 C22 C23 177.6(4)
C20 C21 C22 C23 -61.5(5)
C24 O6 C23 C29 84.8(5)
C24 O6 C23 C18 -37.4(5)
C24 O6 C23 C22 -156.2(4)
C19 C18 C23 O6 -131.6(4)
C17 C18 C23 O6 44.4(5)
C19 C18 C23 C29 106.7(5)
C17 C18 C23 C29 -77.3(5)
C19 C18 C23 C22 -16.5(6)
C17 C18 C23 C22 159.5(4)
O9 C22 C23 O6 -69.2(5)
C21 C22 C23 O6 165.6(4)
O9 C22 C23 C29 48.6(5)
C21 C22 C23 C29 -76.6(5)
O9 C22 C23 C18 171.3(4)
C21 C22 C23 C18 46.1(5)
C23 O6 C24 C16 12.4(6)
C23 O6 C24 C25 -171.0(4)
C15 C16 C24 O6 176.4(4)
C17 C16 C24 O6 8.0(6)
C15 C16 C24 C25 0.0(6)
C17 C16 C24 C25 -168.4(4)
O6 C24 C25 C26 -175.5(5)
C16 C24 C25 C26 1.2(7)
C15 C14 C26 C25 1.3(7)
C10 C14 C26 C25 179.0(5)
C15 C14 C26 C30 -173.8(5)
C10 C14 C26 C30 3.9(7)
C24 C25 C26 C14 -1.9(8)
C24 C25 C26 C30 173.3(5)

loop_
_platon_squeeze_void_nr
_platon_squeeze_void_average_x
_platon_squeeze_void_average_y
_platon_squeeze_void_average_z
_platon_squeeze_void_volume
_platon_squeeze_void_count_electrons
_platon_squeeze_void_content
1 -0.126 -0.039 0.038 164 61 ' '
2 0.110 0.461 0.462 164 61 ' '
3 -0.198 0.039 0.538 163 61 ' '
4 0.093 0.539 0.962 163 61 ' '
